data_4111909
loop_
_publ_author_name
'Cristian Saul Campos-Fern\'andez'
'Brandi L. Schottel'
'Helen T. Chifotides'
'Jitendra K. Bera'
'John Bacsa'
'John M. Koomen'
'David H. Russell'
'Kim R. Dunbar'

_publ_contact_author_address
; 
Department of Chemistry
Texas A&M University
PO Box 30012 
College Station 
Texas 77842-3012 
USA
;
_publ_contact_author_email dunbar@mail.chem.tamu.edu
_publ_contact_author_fax (979)8457177
_publ_contact_author_name 'Kim Dunbar'
_publ_contact_author_phone (979)8621485
_publ_section_title
;
 Anion Template Effect on the Self-Assembly and Interconversion of
 Metallacyclophanes
;
_journal_name_full 'Journal of the American Chemical Society'
_journal_page_first 12909
_journal_page_last 12923
_journal_paper_doi 10.1021/ja052108q
_journal_volume 127
_journal_year 2005
_chemical_formula_sum 'C84 H76 F60 N42 Ni5 Sb10'
_chemical_formula_weight 4324.92
_chemical_name_common '[{Ni5(bptz)5(CH3CN)10}][SbF6]10\y2CH3CN'
_chemical_name_systematic
;
 ?
;
_space_group_IT_number 15
_symmetry_cell_setting monoclinic
_symmetry_space_group_name_Hall '-C 2yc'
_symmetry_space_group_name_H-M 'C 1 2/c 1'
_atom_sites_solution_hydrogens geom
_atom_sites_solution_primary direct
_atom_sites_solution_secondary difmap
_audit_creation_method SHELXL-97
_cell_angle_alpha 90.00
_cell_angle_beta 104.82(3)
_cell_angle_gamma 90.00
_cell_formula_units_Z 4
_cell_length_a 17.933(4)
_cell_length_b 28.314(6)
_cell_length_c 29.459(6)
_cell_measurement_temperature 110(2)
_cell_volume 14460(6)
_computing_cell_refinement SAINT
_computing_data_collection SMART
_computing_data_reduction SAINT
_computing_structure_refinement 'SHELXL-97 (Sheldrick, 1997)'
_computing_structure_solution 'SHELXS-97 (Sheldrick, 1990)'
_diffrn_ambient_temperature 110(2)
_diffrn_measured_fraction_theta_full 0.997
_diffrn_measured_fraction_theta_max 0.997
_diffrn_radiation_monochromator graphite
_diffrn_radiation_source 'fine-focus sealed tube'
_diffrn_radiation_type MoK\a
_diffrn_radiation_wavelength 0.71073
_diffrn_reflns_av_R_equivalents 0.0372
_diffrn_reflns_av_sigmaI/netI 0.0483
_diffrn_reflns_limit_h_max 19
_diffrn_reflns_limit_h_min -21
_diffrn_reflns_limit_k_max 33
_diffrn_reflns_limit_k_min -30
_diffrn_reflns_limit_l_max 34
_diffrn_reflns_limit_l_min -29
_diffrn_reflns_number 36480
_diffrn_reflns_theta_full 24.71
_diffrn_reflns_theta_max 24.71
_diffrn_reflns_theta_min 1.38
_exptl_absorpt_coefficient_mu 2.600
_exptl_absorpt_correction_T_max 0.8810
_exptl_absorpt_correction_T_min 0.6244
_exptl_absorpt_correction_type empirical
_exptl_crystal_colour Green
_exptl_crystal_density_diffrn 1.987
_exptl_crystal_description Prism
_exptl_crystal_F_000 8256
_exptl_crystal_size_max 0.20
_exptl_crystal_size_mid 0.13
_exptl_crystal_size_min 0.05
_refine_diff_density_max 6.343
_refine_diff_density_min -2.908
_refine_diff_density_rms 0.293
_refine_ls_extinction_coef 0.00017(3)
_refine_ls_extinction_expression Fc^*^=kFc[1+0.001xFc^2^\l^3^/sin(2\q)]^-1/4^
_refine_ls_extinction_method SHELXL
_refine_ls_goodness_of_fit_ref 1.303
_refine_ls_hydrogen_treatment mixed
_refine_ls_matrix_type full
_refine_ls_number_parameters 1179
_refine_ls_number_reflns 12303
_refine_ls_number_restraints 169
_refine_ls_restrained_S_all 1.314
_refine_ls_R_factor_all 0.1428
_refine_ls_R_factor_gt 0.1085
_refine_ls_shift/su_max 1.931
_refine_ls_shift/su_mean 0.051
_refine_ls_structure_factor_coef Fsqd
_refine_ls_weighting_details 'calc w=1/[\s^2^(Fo^2^)+(0.2000P)^2^+0.0000P] where P=(Fo^2^+2Fc^2^)/3'
_refine_ls_weighting_scheme calc
_refine_ls_wR_factor_gt 0.3159
_refine_ls_wR_factor_ref 0.3433
_reflns_number_gt 7992
_reflns_number_total 12303
_reflns_threshold_expression >2sigma(I)
_cod_data_source_file ja052108qsi20050419_040313.cif
_cod_data_source_block 4
_cod_original_cell_volume 14460(5)
_cod_database_code 4111909

loop_
_symmetry_equiv_pos_as_xyz
'x, y, z'
'-x, y, -z+1/2'
'x+1/2, y+1/2, z'
'-x+1/2, y+1/2, -z+1/2'
'-x, -y, -z'
'x, -y, z-1/2'
'-x+1/2, -y+1/2, -z'
'x+1/2, -y+1/2, z-1/2'

loop_
_atom_site_label
_atom_site_type_symbol
_atom_site_fract_x
_atom_site_fract_y
_atom_site_fract_z
_atom_site_U_iso_or_equiv
_atom_site_adp_type
_atom_site_occupancy
_atom_site_symmetry_multiplicity
_atom_site_calc_flag
_atom_site_refinement_flags
_atom_site_disorder_assembly
_atom_site_disorder_group
Sb4 Sb 0.78294(7) 0.05611(4) 0.18254(5) 0.0464(4) Uani 0.5312(3) 1 d PD A -1
F24 F 0.8052(10) 0.0728(7) 0.1285(6) 0.136(7) Uani 0.5312(3) 1 d PD A -1
F23A F 0.7645(7) 0.0084(5) 0.1510(4) 0.077(4) Uani 0.5312(3) 1 d PD A -2
F22 F 0.6917(5) 0.0870(3) 0.1616(3) 0.044(3) Uani 0.5312(3) 1 d PD A -1
F19 F 0.8212(11) 0.1096(5) 0.2124(6) 0.118(7) Uani 0.5312(3) 1 d PD A -1
F20A F 0.8917(5) 0.0279(3) 0.2118(3) 0.047(3) Uani 0.5312(3) 1 d PD A -2
F21 F 0.7660(6) 0.0372(3) 0.2391(4) 0.045(3) Uani 0.5312(3) 1 d PD A -1
Sb2 Sb 0.03951(9) 0.12999(6) 0.04025(5) 0.0614(5) Uani 0.5201(1) 1 d PD B -1
F7 F 0.0181(7) 0.1887(5) 0.0641(4) 0.101(5) Uani 0.5201(1) 1 d PD B -1
F10 F -0.0321(6) 0.1428(4) -0.0160(3) 0.067(3) Uani 0.5201(1) 1 d PD B -1
F8 F -0.0329(8) 0.0995(8) 0.0638(5) 0.202(9) Uani 0.5201(1) 1 d PD B -1
F9 F 0.1135(6) 0.1186(5) 0.0968(4) 0.098(5) Uani 0.5201(1) 1 d PD B -1
F11 F 0.1160(7) 0.1637(4) 0.0203(4) 0.079(4) Uani 0.5201(1) 1 d PD B -1
F12 F 0.0654(8) 0.0771(4) 0.0138(5) 0.103(6) Uani 0.5201(1) 1 d PD B -1
Sb3 Sb 0.8131(2) 0.37058(15) 0.08223(14) 0.1150(14) Uani 0.3357(5) 1 d PD C -1
F13 F 0.9044(10) 0.3726(9) 0.0750(9) 0.240(4) Uani 0.5036(7) 1 d PD C -1
F14 F 0.8080(13) 0.3028(7) 0.0767(8) 0.240(4) Uani 0.5036(7) 1 d PD C -1
F15 F 0.8291(14) 0.3672(9) 0.1453(6) 0.240(4) Uani 0.5036(7) 1 d PD C -1
F16 F 0.8037(14) 0.4342(7) 0.0825(9) 0.240(4) Uani 0.5036(7) 1 d PD C -1
F17 F 0.7742(14) 0.3720(10) 0.0145(7) 0.240(4) Uani 0.5036(7) 1 d PD C -1
F18 F 0.7064(11) 0.3664(10) 0.0801(9) 0.240(4) Uani 0.5036(7) 1 d PD C -1
F25 F 0.6935(8) -0.0122(4) -0.0091(5) 0.077(5) Uani 0.4094(4) 1 d PD D -1
F28 F 0.614(2) -0.0002(10) -0.0959(10) 2.0(7) Uiso 0.4094(4) 1 d PD D -1
F29 F 0.5404(11) -0.0118(8) -0.0315(9) 0.225(17) Uani 0.4094(4) 1 d PD D -1
F26 F 0.6161(11) -0.0925(5) -0.0070(4) 0.119(8) Uani 0.4094(4) 1 d PD D -1
F27 F 0.6901(10) -0.0788(7) -0.0701(6) 0.122(7) Uani 0.4094(4) 1 d PD D -1
F30 F 0.5569(11) -0.0761(7) -0.0942(6) 0.129(9) Uani 0.4094(4) 1 d PD D -2
Sb1 Sb 0.48700(12) 0.28037(6) 0.24500(10) 0.0427(5) Uani 0.3037(1) 1 d PD E -1
F4 F 0.5472(14) 0.2648(10) 0.2060(7) 0.277(19) Uani 0.3037(1) 1 d PD E -1
F2 F 0.4322(15) 0.3225(8) 0.2025(8) 0.206(14) Uani 0.3037(1) 1 d PD E -1
F6 F 0.4225(12) 0.2316(6) 0.2244(9) 0.124(13) Uani 0.3037(1) 1 d PD E -1
F5 F 0.5425(13) 0.2372(7) 0.2901(9) 0.137(12) Uani 0.3037(1) 1 d PD E -1
F1 F 0.5591(15) 0.3271(7) 0.2715(9) 0.21(2) Uani 0.3037(1) 1 d PD E -1
F3 F 0.4325(15) 0.2993(11) 0.2878(9) 0.21(2) Uiso 0.3037(1) 1 d PD E -1
Ni1 Ni 0.58480(6) 0.21766(4) 0.08528(4) 0.0423(3) Uani 1 1 d . . .
Ni2 Ni 0.55040(6) 0.44514(3) 0.14731(4) 0.0411(3) Uani 1 1 d . . .
Ni3 Ni 0.5000 0.07781(5) 0.2500 0.0440(4) Uani 1 2 d S . .
N1 N 0.5625(3) 0.3731(2) 0.1360(2) 0.0346(16) Uani 1 1 d . . .
N2 N 0.6284(4) 0.3502(2) 0.1503(3) 0.0421(18) Uani 1 1 d . . .
N3 N 0.6944(4) 0.2346(2) 0.1266(3) 0.047(2) Uani 1 1 d . . .
N4 N 0.5660(3) 0.2844(2) 0.1085(2) 0.0352(16) Uani 1 1 d . . .
N5 N 0.4990(4) 0.3082(2) 0.0943(2) 0.0364(16) Uani 1 1 d . . .
N6 N 0.4418(4) 0.4277(2) 0.1080(2) 0.0412(18) Uani 1 1 d . . .
N7 N 0.5602(4) 0.1861(2) 0.1435(2) 0.0365(17) Uani 1 1 d . . .
N8 N 0.6125(4) 0.1733(2) 0.1818(2) 0.0360(16) Uani 1 1 d . . .
N9 N 0.5146(4) 0.1290(2) 0.2025(2) 0.0384(14) Uani 1 1 d U . .
N10 N 0.4612(4) 0.1425(2) 0.1658(2) 0.0388(12) Uani 1 1 d U . .
N11 N 0.4659(4) 0.2060(2) 0.0598(2) 0.0455(19) Uani 1 1 d . . .
N12 N 0.4405(4) 0.4298(2) 0.2097(2) 0.0378(17) Uani 1 1 d . . .
N13 N 0.5137(3) 0.43145(19) 0.2071(2) 0.0344(16) Uani 1 1 d . . .
N14 N 0.6543(4) 0.4443(2) 0.1987(3) 0.0457(19) Uani 1 1 d . . .
N15 N 0.6192(4) 0.0902(3) 0.2735(2) 0.0454(19) Uani 1 1 d . . .
C1 C 0.6271(5) 0.3042(3) 0.1357(3) 0.043(2) Uani 1 1 d . . .
C2 C 0.6967(4) 0.2767(3) 0.1491(3) 0.045(2) Uani 1 1 d . . .
C3 C 0.7607(6) 0.2918(4) 0.1819(4) 0.068(3) Uani 1 1 d . . .
H3A H 0.7619 0.3222 0.1956 0.081 Uiso 1 1 calc R . .
C4 C 0.8276(6) 0.2604(4) 0.1954(6) 0.097(5) Uani 1 1 d . . .
H4A H 0.8721 0.2683 0.2195 0.117 Uiso 1 1 calc R . .
C5 C 0.8214(6) 0.2168(3) 0.1698(5) 0.074(3) Uani 1 1 d . . .
H5B H 0.8637 0.1955 0.1755 0.089 Uiso 1 1 calc R . .
C6 C 0.7543(5) 0.2060(3) 0.1372(4) 0.058(3) Uani 1 1 d . . .
H6A H 0.7507 0.1764 0.1215 0.070 Uiso 1 1 calc R . .
C7 C 0.5028(4) 0.3527(3) 0.1095(3) 0.0351(19) Uani 1 1 d . . .
C8 C 0.4288(5) 0.3816(3) 0.0951(3) 0.044(2) Uani 1 1 d . . .
C9 C 0.3603(5) 0.3640(3) 0.0735(3) 0.053(3) Uani 1 1 d . . .
H9A H 0.3553 0.3314 0.0657 0.064 Uiso 1 1 calc R . .
C10 C 0.2965(6) 0.3930(4) 0.0625(4) 0.071(3) Uani 1 1 d . . .
H10B H 0.2470 0.3811 0.0471 0.086 Uiso 1 1 calc R . .
C11 C 0.3072(5) 0.4395(3) 0.0747(3) 0.055(3) Uani 1 1 d . . .
H11A H 0.2645 0.4606 0.0680 0.066 Uiso 1 1 calc R . .
C12 C 0.3809(6) 0.4561(3) 0.0971(3) 0.058(3) Uani 1 1 d . . .
H12C H 0.3876 0.4887 0.1047 0.069 Uiso 1 1 calc R . .
C13 C 0.5897(4) 0.1455(3) 0.2099(3) 0.038(2) Uani 1 1 d . . .
C14 C 0.4866(4) 0.1705(3) 0.1355(3) 0.0357(15) Uani 1 1 d U . .
C15 C 0.4329(5) 0.1856(3) 0.0914(3) 0.043(2) Uani 1 1 d . . .
C16 C 0.3550(5) 0.1776(3) 0.0818(4) 0.055(3) Uani 1 1 d . . .
H16A H 0.3328 0.1629 0.1042 0.066 Uiso 1 1 calc R . .
C17 C 0.3099(6) 0.1915(3) 0.0389(4) 0.063(3) Uani 1 1 d . . .
H17A H 0.2559 0.1859 0.0308 0.075 Uiso 1 1 calc R . .
C18 C 0.3439(7) 0.2135(4) 0.0079(4) 0.070(3) Uani 1 1 d . . .
H18A H 0.3136 0.2241 -0.0216 0.084 Uiso 1 1 calc R . .
C19 C 0.4235(6) 0.2200(3) 0.0204(3) 0.058(3) Uani 1 1 d . . .
H19A H 0.4470 0.2353 -0.0011 0.069 Uiso 1 1 calc R . .
C20 C 0.5699(4) 0.4306(2) 0.2475(3) 0.0323(19) Uani 1 1 d . . .
C21 C 0.6494(5) 0.4325(3) 0.2420(3) 0.042(2) Uani 1 1 d . . .
C22 C 0.7140(5) 0.4186(3) 0.2770(4) 0.056(3) Uani 1 1 d . . .
H45 H 0.7090 0.4083 0.3068 0.067 Uiso 1 1 calc R . .
C23 C 0.7843(6) 0.4203(4) 0.2674(4) 0.072(3) Uani 1 1 d . . .
H23A H 0.8290 0.4111 0.2909 0.086 Uiso 1 1 calc R . .
C24 C 0.7917(5) 0.4355(4) 0.2234(4) 0.068(3) Uani 1 1 d . . .
H24A H 0.8409 0.4381 0.2170 0.081 Uiso 1 1 calc R . .
C25 C 0.7248(5) 0.4464(3) 0.1896(4) 0.053(3) Uani 1 1 d . . .
H25A H 0.7282 0.4555 0.1592 0.064 Uiso 1 1 calc R . .
C26 C 0.6436(5) 0.1265(3) 0.2528(3) 0.041(2) Uani 1 1 d . . .
C27 C 0.7150(5) 0.1483(4) 0.2703(3) 0.057(3) Uani 1 1 d . . .
H27A H 0.7309 0.1748 0.2553 0.068 Uiso 1 1 calc R . .
C28 C 0.7605(5) 0.1291(4) 0.3104(3) 0.064(3) Uani 1 1 d . . .
H28A H 0.8103 0.1420 0.3236 0.076 Uiso 1 1 calc R . .
C29 C 0.7351(6) 0.0908(4) 0.3323(4) 0.068(3) Uani 1 1 d . . .
H29A H 0.7667 0.0788 0.3609 0.081 Uiso 1 1 calc R . .
C30 C 0.6645(5) 0.0703(4) 0.3128(3) 0.056(3) Uani 1 1 d . . .
H30A H 0.6481 0.0430 0.3263 0.067 Uiso 1 1 calc R . .
N16 N 0.6120(5) 0.1515(2) 0.0674(2) 0.055(2) Uani 1 1 d . . .
C31 C 0.6202(6) 0.1135(3) 0.0586(3) 0.061(3) Uani 1 1 d . . .
C32 C 0.6377(9) 0.0631(4) 0.0467(4) 0.097(5) Uani 1 1 d . . .
H32A H 0.6746 0.0635 0.0273 0.145 Uiso 1 1 calc R . .
H32B H 0.5899 0.0477 0.0295 0.145 Uiso 1 1 calc R . .
H32C H 0.6598 0.0457 0.0758 0.145 Uiso 1 1 calc R . .
N17 N 0.6041(5) 0.2468(3) 0.0253(3) 0.065(2) Uani 1 1 d . . .
C33 C 0.6244(7) 0.2652(4) -0.0023(4) 0.083(3) Uani 1 1 d . . .
C34 C 0.6597(11) 0.2886(6) -0.0392(5) 0.146(6) Uani 1 1 d . . .
H34A H 0.6449 0.3220 -0.0425 0.219 Uiso 1 1 calc R . .
H34B H 0.6406 0.2726 -0.0695 0.219 Uiso 1 1 calc R . .
H34C H 0.7160 0.2860 -0.0292 0.219 Uiso 1 1 calc R . .
N18 N 0.5313(4) 0.5154(2) 0.1582(3) 0.050(2) Uani 1 1 d . . .
C35 C 0.5250(5) 0.5523(3) 0.1666(3) 0.046(2) Uani 1 1 d . . .
C36 C 0.5154(6) 0.6015(3) 0.1813(4) 0.059(3) Uani 1 1 d . . .
H36A H 0.4638 0.6054 0.1863 0.089 Uiso 1 1 calc R . .
H36B H 0.5218 0.6234 0.1568 0.089 Uiso 1 1 calc R . .
H36C H 0.5543 0.6084 0.2106 0.089 Uiso 1 1 calc R . .
N19 N 0.5909(5) 0.4596(2) 0.0906(3) 0.054(2) Uani 1 1 d . . .
C37 C 0.6085(6) 0.4675(3) 0.0564(4) 0.064(3) Uani 1 1 d . . .
C38 C 0.6251(7) 0.4785(5) 0.0137(4) 0.092(4) Uani 1 1 d . . .
H38A H 0.6637 0.5038 0.0187 0.138 Uiso 1 1 calc R . .
H38B H 0.5779 0.4890 -0.0089 0.138 Uiso 1 1 calc R . .
H38C H 0.6454 0.4504 0.0015 0.138 Uiso 1 1 calc R . .
N20 N 0.5081(6) 0.0278(3) 0.2031(3) 0.082(3) Uani 1 1 d . . .
C39 C 0.5286(11) 0.0053(6) 0.1770(6) 0.140(7) Uani 1 1 d . . .
N42 N 0.6558(9) -0.1194(9) 0.1208(6) 0.111(8) Uiso 0.50 1 d PD F -1
C41 C 0.6009(9) -0.1289(9) 0.0904(6) 0.081(7) Uiso 0.50 1 d PD . .
C42 C 0.5335(11) -0.1267(13) 0.0522(8) 0.132(12) Uiso 0.50 1 d PD F .
H42A H 0.5361 -0.0987 0.0331 0.199 Uiso 0.50 1 calc PR . .
H42B H 0.4876 -0.1247 0.0644 0.199 Uiso 0.50 1 calc PR . .
H42C H 0.5304 -0.1551 0.0328 0.199 Uiso 0.50 1 calc PR . .
Sb1A Sb 0.44652(17) 0.28011(9) 0.22979(9) 0.0689(7) Uani 0.3037(1) 1 d PD E -2
Sb4A Sb 0.80249(10) 0.06043(5) 0.18725(5) 0.0529(4) Uani 0.5312(3) 1 d PD A -2
Sb2A Sb 0.05523(12) 0.12968(8) 0.04878(8) 0.0830(6) Uani 0.5201(1) 1 d PD B -2
Sb5 Sb 0.61294(14) -0.04488(6) -0.05074(8) 0.0772(8) Uani 0.4094(4) 1 d PD D -1
Sb5A Sb 0.62659(15) -0.03812(10) -0.05319(7) 0.0898(8) Uani 0.409(4) 1 d PD D -2
Sb3A Sb 0.79751(17) 0.36625(11) 0.07002(9) 0.0642(8) Uani 0.3357(5) 1 d PD C -2
F23 F 0.7397(7) 0.0016(4) 0.1514(4) 0.056(3) Uani 0.5312(3) 1 d P A -1
F19A F 0.8406(6) 0.1137(3) 0.2199(4) 0.041(3) Uani 0.5312(3) 1 d PD A -2
F20 F 0.8752(11) 0.0254(6) 0.1976(6) 0.115(7) Uani 0.5312(3) 1 d PD A -1
F8A F -0.0396(7) 0.1112(6) 0.0586(5) 0.098(6) Uani 0.5201(1) 1 d PD B -2
F21A F 0.7528(8) 0.0377(6) 0.2337(4) 0.073(5) Uani 0.5312(3) 1 d PD A -2
F9A F 0.1014(9) 0.0805(7) 0.0909(6) 0.155(9) Uani 0.5201(1) 1 d PD B -2
F22A F 0.7138(10) 0.0970(5) 0.1679(6) 0.099(6) Uani 0.5312(3) 1 d PD A -2
F24A F 0.8297(8) 0.0805(4) 0.1342(3) 0.063(3) Uani 0.5312(3) 1 d PD A -2
F12A F 0.0414(11) 0.0892(7) -0.0007(6) 0.169(9) Uani 0.5201(1) 1 d PD B -2
F11A F 0.1502(9) 0.1517(9) 0.0391(8) 0.209(11) Uani 0.5201(1) 1 d PD B -2
F7A F 0.0744(11) 0.1655(5) 0.1042(6) 0.174(9) Uani 0.5201(1) 1 d PD B -2
F10A F 0.0122(13) 0.1778(6) 0.0134(7) 0.284(10) Uani 0.5201(1) 1 d PD B -2
F28A F 0.6265(8) -0.0039(4) -0.1033(4) 0.067(4) Uani 0.4094(4) 1 d PD D -2
F25A F 0.6981(10) 0.0007(7) -0.0144(6) 0.146(9) Uani 0.4094(4) 1 d PD D -2
F29A F 0.5469(8) 0.0002(5) -0.0436(5) 0.075(5) Uani 0.4094(4) 1 d PD D -2
F27A F 0.7082(9) -0.0752(8) -0.0612(8) 0.168(11) Uani 0.4094(4) 1 d PD D -2
F26A F 0.6150(11) -0.0760(7) -0.0069(6) 0.198(7) Uani 0.4094(4) 1 d PD D -2
F30A F 0.5394(9) -0.0785(5) -0.0928(6) 0.074(6) Uani 0.4094(4) 1 d PD D -1
F14A F 0.8386(13) 0.3264(8) 0.0414(8) 0.240(4) Uani 0.5036(7) 1 d PD C -2
F18A F 0.7124(11) 0.3352(9) 0.0723(9) 0.240(4) Uani 0.5036(7) 1 d PD C -2
F15A F 0.8468(14) 0.3521(10) 0.1323(7) 0.240(4) Uani 0.5036(7) 1 d PD C -2
F16A F 0.7648(14) 0.4206(8) 0.0966(8) 0.240(4) Uani 0.5036(7) 1 d PD C -2
F17A F 0.7429(13) 0.3982(9) 0.0147(7) 0.240(4) Uani 0.5036(7) 1 d PD C -2
F13A F 0.8860(12) 0.4056(9) 0.0684(9) 0.240(4) Uani 0.5036(7) 1 d PD C -2
F5A F 0.4820(12) 0.2337(6) 0.2562(7) 0.109(9) Uani 0.3037(1) 1 d PD E -2
F4A F 0.5124(12) 0.2944(13) 0.2104(7) 0.70(12) Uani 0.3037(1) 1 d PD E -2
F6A F 0.4065(19) 0.2500(8) 0.1837(9) 0.32(3) Uani 0.3037(1) 1 d PD E -2
F3A F 0.3661(13) 0.2673(12) 0.2470(10) 0.34(3) Uani 0.3037(1) 1 d PD E -2
F2A F 0.3960(17) 0.3273(8) 0.2059(11) 0.28(3) Uani 0.3037(1) 1 d PD E -2
F1A F 0.4699(17) 0.3115(10) 0.2776(9) 0.40(2) Uani 0.3037(1) 1 d PD E -2
C40 C 0.5604(12) -0.0239(7) 0.1397(7) 0.244(9) Uani 1 1 d . . .
H40A H 0.5226 -0.0229 0.1091 0.366 Uiso 1 1 calc R . .
H40B H 0.5690 -0.0568 0.1502 0.366 Uiso 1 1 calc R . .
H40C H 0.6092 -0.0101 0.1370 0.366 Uiso 1 1 calc R . .
N43 N 0.2872(3) 0.2846(3) 0.1673(4) 0.0194(14) Uiso 0.50 1 d PD . .
C44 C 0.1410(4) 0.2803(4) 0.1442(4) 0.0194(14) Uiso 0.50 1 d PD . .
H44A H 0.1194 0.2794 0.1101 0.029 Uiso 0.50 1 calc PR . .
H44B H 0.1160 0.3055 0.1577 0.029 Uiso 0.50 1 calc PR . .
H44C H 0.1321 0.2499 0.1579 0.029 Uiso 0.50 1 calc PR . .
C43 C 0.2217(3) 0.2892(4) 0.1543(4) 0.0194(14) Uiso 0.50 1 d PD . .
Sb3B Sb 0.9899(2) 0.35632(13) 0.21276(13) 0.0789(9) Uiso 0.2515(4) 1 d P . -2
Sb3D Sb 0.7553(3) 0.3539(2) 0.0429(2) 0.1330(17) Uani 0.2282(6) 1 d P G -3
F35 F 0.9818(11) 0.4251(7) 0.2266(6) 0.199(8) Uiso 0.7546(11) 1 d P . .
F36 F 1.0739(15) 0.3334(9) 0.2346(9) 0.260(11) Uiso 0.7546(11) 1 d P . .
F37 F 1.0429(18) 0.3731(11) 0.1756(11) 0.297(13) Uiso 0.7546(11) 1 d P . .
Sb3E Sb 1.0000 0.3646(3) 0.2500 0.247(3) Uiso 0.5031(7) 2 d SP . .

loop_
_atom_site_aniso_label
_atom_site_aniso_U_11
_atom_site_aniso_U_22
_atom_site_aniso_U_33
_atom_site_aniso_U_23
_atom_site_aniso_U_13
_atom_site_aniso_U_12
Sb4 0.0527(6) 0.0380(6) 0.0510(7) 0.0005(5) 0.0179(5) 0.0115(5)
F24 0.147(12) 0.124(14) 0.168(14) -0.008(11) 0.097(10) -0.033(11)
F23A 0.091(8) 0.082(8) 0.063(7) 0.004(6) 0.030(6) 0.028(6)
F22 0.053(5) 0.035(4) 0.032(4) -0.009(4) -0.008(4) 0.029(4)
F19 0.140(13) 0.071(9) 0.131(13) -0.027(9) 0.015(11) 0.010(9)
F20A 0.054(5) 0.041(5) 0.051(5) 0.016(4) 0.021(4) 0.037(4)
F21 0.060(6) 0.021(4) 0.056(6) 0.000(4) 0.016(5) -0.004(4)
Sb2 0.0555(7) 0.0883(10) 0.0381(7) -0.0020(7) 0.0077(6) 0.0115(7)
F7 0.079(8) 0.134(12) 0.082(8) -0.047(8) 0.008(7) 0.005(8)
F10 0.070(6) 0.087(8) 0.038(5) 0.001(5) 0.004(5) -0.013(6)
F8 0.083(9) 0.42(3) 0.083(9) 0.116(12) -0.009(8) -0.107(13)
F9 0.055(7) 0.173(13) 0.041(6) 0.038(7) -0.030(5) -0.012(8)
F11 0.101(8) 0.085(8) 0.051(6) 0.009(6) 0.020(6) -0.025(7)
F12 0.111(10) 0.053(7) 0.143(13) -0.009(8) 0.025(9) 0.030(7)
Sb3 0.114(2) 0.128(3) 0.115(2) -0.017(2) 0.0509(19) -0.024(2)
F13 0.237(7) 0.275(12) 0.259(7) -0.005(7) 0.156(6) -0.019(7)
F14 0.237(7) 0.275(12) 0.259(7) -0.005(7) 0.156(6) -0.019(7)
F15 0.237(7) 0.275(12) 0.259(7) -0.005(7) 0.156(6) -0.019(7)
F16 0.237(7) 0.275(12) 0.259(7) -0.005(7) 0.156(6) -0.019(7)
F17 0.237(7) 0.275(12) 0.259(7) -0.005(7) 0.156(6) -0.019(7)
F18 0.237(7) 0.275(12) 0.259(7) -0.005(7) 0.156(6) -0.019(7)
F25 0.088(10) 0.059(7) 0.056(8) -0.042(6) -0.034(7) 0.034(7)
F29 0.17(2) 0.13(2) 0.28(4) 0.01(2) -0.12(2) 0.005(19)
F26 0.182(18) 0.090(10) 0.047(8) 0.057(7) -0.043(9) -0.029(11)
F27 0.173(15) 0.126(16) 0.098(11) -0.045(11) 0.090(10) -0.013(13)
F30 0.113(15) 0.16(2) 0.095(14) 0.042(14) -0.010(12) 0.033(14)
Sb1 0.0457(14) 0.0328(7) 0.0495(11) -0.0024(11) 0.0119(10) -0.0021(9)
F4 0.46(4) 0.28(4) 0.159(18) -0.13(2) 0.21(2) 0.00(4)
F2 0.16(3) 0.24(3) 0.17(2) 0.169(18) -0.045(19) -0.07(2)
F6 0.098(16) 0.040(11) 0.21(3) 0.017(16) 0.001(19) -0.026(11)
F5 0.139(19) 0.054(14) 0.26(3) 0.036(17) 0.122(19) 0.017(14)
F1 0.41(6) 0.028(11) 0.13(3) -0.001(14) -0.08(3) -0.06(2)
Ni1 0.0580(6) 0.0300(5) 0.0433(6) 0.0031(4) 0.0209(5) 0.0111(4)
Ni2 0.0473(6) 0.0296(5) 0.0467(6) -0.0021(4) 0.0127(5) 0.0067(4)
Ni3 0.0579(9) 0.0408(8) 0.0322(7) 0.000 0.0093(7) 0.000
N1 0.034(3) 0.029(3) 0.039(3) 0.002(3) 0.007(3) 0.006(3)
N2 0.036(3) 0.033(3) 0.057(4) 0.005(3) 0.011(3) 0.005(3)
N3 0.045(4) 0.034(3) 0.063(4) 0.016(3) 0.013(3) 0.006(3)
N4 0.038(3) 0.026(3) 0.043(4) 0.004(3) 0.012(3) 0.001(3)
N5 0.042(3) 0.031(3) 0.037(3) -0.003(3) 0.012(3) 0.000(3)
N6 0.043(3) 0.041(4) 0.038(4) 0.005(3) 0.006(3) 0.010(3)
N7 0.050(4) 0.027(3) 0.031(3) -0.001(3) 0.008(3) 0.007(3)
N8 0.043(3) 0.030(3) 0.039(3) -0.006(3) 0.016(3) 0.006(3)
N9 0.039(2) 0.042(3) 0.034(2) 0.002(2) 0.009(2) 0.005(2)
N10 0.038(2) 0.042(2) 0.034(2) 0.001(2) 0.0051(19) 0.005(2)
N11 0.068(4) 0.031(3) 0.034(4) -0.005(3) 0.005(3) 0.002(3)
N12 0.036(3) 0.020(3) 0.056(4) -0.006(3) 0.011(3) 0.000(2)
N13 0.037(3) 0.016(3) 0.050(4) -0.001(3) 0.011(3) 0.003(2)
N14 0.047(4) 0.033(3) 0.057(4) -0.012(3) 0.014(3) -0.008(3)
N15 0.056(4) 0.054(4) 0.027(3) 0.002(3) 0.010(3) 0.020(3)
C1 0.043(4) 0.037(4) 0.053(5) 0.014(4) 0.022(4) 0.002(3)
C2 0.029(4) 0.039(4) 0.066(5) 0.010(4) 0.011(4) 0.000(3)
C3 0.052(5) 0.053(6) 0.093(8) 0.006(6) 0.007(5) 0.003(5)
C4 0.043(5) 0.068(7) 0.179(14) 0.024(8) 0.025(7) 0.020(5)
C5 0.052(5) 0.039(5) 0.136(9) 0.031(6) 0.032(6) 0.011(4)
C6 0.051(4) 0.039(5) 0.098(7) 0.015(5) 0.043(4) 0.011(4)
C7 0.047(4) 0.031(4) 0.030(4) 0.003(3) 0.015(3) 0.015(3)
C8 0.051(5) 0.043(4) 0.036(4) -0.001(4) 0.006(4) 0.021(4)
C9 0.055(5) 0.054(5) 0.042(5) -0.011(4) -0.002(4) 0.019(4)
C10 0.058(6) 0.080(7) 0.068(7) -0.019(6) 0.001(5) 0.017(5)
C11 0.049(5) 0.069(6) 0.039(5) -0.007(4) -0.002(4) 0.032(4)
C12 0.081(6) 0.051(5) 0.042(5) -0.001(4) 0.015(4) 0.031(5)
C13 0.035(4) 0.040(4) 0.037(4) -0.006(3) 0.008(3) 0.009(3)
C14 0.037(3) 0.037(3) 0.031(3) -0.001(2) 0.005(2) 0.000(3)
C15 0.055(5) 0.031(4) 0.035(4) 0.004(3) -0.003(4) -0.002(4)
C16 0.055(5) 0.042(5) 0.061(6) 0.004(4) 0.003(5) -0.005(4)
C17 0.059(6) 0.047(5) 0.064(6) 0.005(5) -0.018(5) -0.011(4)
C18 0.077(7) 0.066(7) 0.048(6) 0.008(5) -0.018(5) 0.005(5)
C19 0.084(7) 0.045(5) 0.038(5) 0.006(4) 0.005(5) 0.000(5)
C20 0.028(4) 0.024(3) 0.038(4) -0.004(3) -0.002(3) -0.001(3)
C21 0.044(4) 0.031(4) 0.052(5) -0.005(4) 0.011(4) -0.011(3)
C22 0.036(4) 0.064(6) 0.062(6) -0.008(5) 0.002(4) -0.015(4)
C23 0.041(5) 0.074(7) 0.087(8) -0.013(6) -0.010(5) 0.016(5)
C24 0.030(4) 0.081(7) 0.091(7) -0.037(6) 0.014(5) -0.010(4)
C25 0.045(5) 0.056(5) 0.065(6) -0.012(4) 0.023(4) -0.002(4)
C26 0.046(4) 0.046(4) 0.034(4) -0.006(3) 0.015(3) 0.016(4)
C27 0.048(5) 0.061(6) 0.058(6) -0.004(5) 0.009(4) 0.016(4)
C28 0.039(5) 0.097(8) 0.050(6) 0.000(5) 0.003(4) 0.014(5)
C29 0.052(5) 0.091(8) 0.053(6) -0.006(5) 0.001(5) 0.024(5)
C30 0.059(5) 0.074(6) 0.030(4) -0.001(4) 0.002(4) 0.027(5)
N16 0.089(5) 0.035(4) 0.041(4) 0.003(3) 0.018(4) 0.027(4)
C31 0.089(7) 0.042(5) 0.044(5) -0.003(4) 0.002(5) 0.016(5)
C32 0.159(12) 0.046(6) 0.076(8) -0.016(6) 0.015(8) 0.021(7)
N17 0.092(5) 0.059(5) 0.055(4) 0.012(4) 0.041(4) 0.028(4)
C33 0.106(7) 0.091(7) 0.069(6) 0.044(5) 0.053(5) 0.063(6)
C34 0.231(15) 0.129(12) 0.113(9) 0.066(8) 0.109(9) 0.026(12)
N18 0.071(4) 0.028(3) 0.058(4) -0.012(3) 0.027(4) 0.006(3)
C35 0.056(5) 0.039(5) 0.041(4) 0.010(4) 0.011(4) -0.004(4)
C36 0.084(6) 0.032(4) 0.063(6) -0.011(4) 0.021(5) -0.003(4)
N19 0.076(5) 0.028(3) 0.062(5) 0.004(3) 0.029(4) 0.011(3)
C37 0.061(5) 0.040(5) 0.099(8) 0.004(5) 0.032(5) 0.002(4)
C38 0.116(8) 0.088(9) 0.098(8) 0.004(7) 0.074(6) 0.001(7)
N20 0.125(7) 0.062(5) 0.040(5) -0.015(4) -0.013(5) 0.044(5)
C39 0.173(14) 0.087(10) 0.107(11) 0.001(9) -0.061(11) 0.046(10)
Sb1A 0.0980(18) 0.0457(12) 0.0747(16) -0.0033(11) 0.0435(13) -0.0054(12)
Sb4A 0.0743(9) 0.0407(7) 0.0456(7) 0.0064(6) 0.0188(6) 0.0156(6)
Sb2A 0.0869(12) 0.0801(12) 0.0911(13) 0.0216(10) 0.0395(10) -0.0102(10)
Sb5 0.1065(15) 0.0201(7) 0.0813(14) -0.0144(8) -0.0188(12) -0.0040(9)
Sb5A 0.0901(14) 0.131(2) 0.0353(10) -0.0207(11) -0.0070(10) 0.0593(13)
Sb3A 0.0729(15) 0.0741(16) 0.0490(12) -0.0036(11) 0.0217(11) -0.0134(12)
F23 0.077(7) 0.035(5) 0.054(6) -0.024(5) 0.013(5) 0.006(5)
F19A 0.054(5) 0.014(4) 0.061(6) 0.004(4) 0.028(4) 0.002(4)
F20 0.164(16) 0.083(10) 0.103(12) 0.024(9) 0.045(11) 0.027(10)
F8A 0.075(8) 0.158(14) 0.071(9) 0.011(9) 0.036(7) 0.018(9)
F21A 0.076(8) 0.098(10) 0.043(7) -0.007(6) 0.011(6) 0.030(7)
F9A 0.080(11) 0.21(2) 0.165(17) 0.064(16) 0.011(11) 0.002(13)
F22A 0.133(13) 0.071(9) 0.087(10) 0.004(8) 0.016(9) 0.011(9)
F24A 0.099(7) 0.065(7) 0.038(5) 0.023(5) 0.043(5) 0.006(6)
F12A 0.188(17) 0.21(2) 0.128(14) -0.070(14) 0.080(12) -0.104(15)
F11A 0.155(13) 0.31(3) 0.187(19) 0.002(19) 0.094(13) -0.125(16)
F7A 0.209(17) 0.070(10) 0.29(2) -0.036(13) 0.140(16) -0.038(11)
F10A 0.32(2) 0.260(15) 0.341(19) 0.266(13) 0.211(17) 0.175(17)
F28A 0.098(10) 0.052(7) 0.032(6) -0.003(6) -0.018(7) -0.014(7)
F25A 0.120(13) 0.26(2) 0.040(9) -0.036(12) -0.015(9) 0.130(14)
F29A 0.065(8) 0.075(8) 0.068(8) -0.047(7) -0.011(7) 0.040(7)
F27A 0.079(10) 0.23(2) 0.16(2) -0.048(18) -0.028(13) 0.109(12)
F26A 0.227(13) 0.229(17) 0.209(14) -0.160(12) 0.183(10) -0.191(12)
F30A 0.090(11) 0.033(7) 0.084(12) -0.029(7) -0.008(9) -0.016(7)
F14A 0.237(7) 0.275(12) 0.259(7) -0.005(7) 0.156(6) -0.019(7)
F18A 0.237(7) 0.275(12) 0.259(7) -0.005(7) 0.156(6) -0.019(7)
F15A 0.237(7) 0.275(12) 0.259(7) -0.005(7) 0.156(6) -0.019(7)
F16A 0.237(7) 0.275(12) 0.259(7) -0.005(7) 0.156(6) -0.019(7)
F17A 0.237(7) 0.275(12) 0.259(7) -0.005(7) 0.156(6) -0.019(7)
F13A 0.237(7) 0.275(12) 0.259(7) -0.005(7) 0.156(6) -0.019(7)
F5A 0.18(2) 0.087(13) 0.077(15) 0.031(11) 0.061(14) -0.055(15)
F4A 0.09(2) 2.0(4) 0.021(14) -0.12(5) 0.027(15) 0.02(8)
F6A 0.41(7) 0.073(18) 0.51(8) -0.10(3) 0.15(6) 0.08(3)
F3A 0.29(4) 0.56(10) 0.19(4) 0.12(5) 0.13(3) -0.12(6)
F2A 0.27(4) 0.077(19) 0.53(8) -0.12(3) 0.18(5) 0.01(3)
F1A 0.28(3) 0.56(4) 0.39(3) -0.32(3) 0.13(3) 0.14(4)
C40 0.236(16) 0.247(15) 0.174(15) -0.144(12) -0.085(13) 0.175(13)
Sb3D 0.154(4) 0.111(3) 0.171(4) 0.055(3) 0.110(3) 0.029(3)

loop_
_atom_type_symbol
_atom_type_description
_atom_type_scat_dispersion_real
_atom_type_scat_dispersion_imag
_atom_type_scat_source
C C 0.0033 0.0016 'International Tables Vol C Tables 4.2.6.8 and 6.1.1.4'
H H 0.0000 0.0000 'International Tables Vol C Tables 4.2.6.8 and 6.1.1.4'
N N 0.0061 0.0033 'International Tables Vol C Tables 4.2.6.8 and 6.1.1.4'
F F 0.0171 0.0103 'International Tables Vol C Tables 4.2.6.8 and 6.1.1.4'
Ni Ni 0.3393 1.1124 'International Tables Vol C Tables 4.2.6.8 and 6.1.1.4'
Sb Sb -0.5866 1.5461 'International Tables Vol C Tables 4.2.6.8 and 6.1.1.4'

loop_
_geom_angle_atom_site_label_1
_geom_angle_atom_site_label_2
_geom_angle_atom_site_label_3
_geom_angle
_geom_angle_site_symmetry_1
_geom_angle_site_symmetry_3
F24 Sb4 F19 93.9(9) . .
F24 Sb4 F22 87.6(7) . .
F19 Sb4 F22 87.6(6) . .
F24 Sb4 F20 87.0(9) . .
F19 Sb4 F20 94.3(8) . .
F22 Sb4 F20 174.3(7) . .
F24 Sb4 F21 176.4(7) . .
F19 Sb4 F21 86.2(7) . .
F22 Sb4 F21 96.0(4) . .
F20 Sb4 F21 89.5(7) . .
F24 Sb4 F23 86.6(7) . .
F19 Sb4 F23 177.9(7) . .
F22 Sb4 F23 90.4(5) . .
F20 Sb4 F23 87.8(7) . .
F21 Sb4 F23 93.4(5) . .
F12 Sb2 F8 93.3(8) . .
F12 Sb2 F10 88.4(6) . .
F8 Sb2 F10 92.0(6) . .
F12 Sb2 F9 92.2(6) . .
F8 Sb2 F9 89.5(6) . .
F10 Sb2 F9 178.3(6) . .
F12 Sb2 F7 174.1(7) . .
F8 Sb2 F7 92.5(8) . .
F10 Sb2 F7 90.0(5) . .
F9 Sb2 F7 89.2(6) . .
F12 Sb2 F11 89.8(6) . .
F8 Sb2 F11 175.8(7) . .
F10 Sb2 F11 90.9(5) . .
F9 Sb2 F11 87.6(5) . .
F7 Sb2 F11 84.5(6) . .
F13 Sb3 F15 103.0(11) . .
F13 Sb3 F16 93.4(11) . .
F15 Sb3 F16 92.2(11) . .
F13 Sb3 F18 171.0(11) . .
F15 Sb3 F18 85.8(10) . .
F16 Sb3 F18 88.2(11) . .
F13 Sb3 F14 92.8(11) . .
F15 Sb3 F14 91.5(11) . .
F16 Sb3 F14 171.8(10) . .
F18 Sb3 F14 84.8(10) . .
F13 Sb3 F17 88.5(11) . .
F15 Sb3 F17 168.4(11) . .
F16 Sb3 F17 88.6(11) . .
F18 Sb3 F17 82.7(10) . .
F14 Sb3 F17 86.4(10) . .
F6 Sb1 F4 92.0(11) . .
F6 Sb1 F2 94.8(10) . .
F4 Sb1 F2 91.6(12) . .
F6 Sb1 F3 92.6(12) . .
F4 Sb1 F3 175.1(12) . .
F2 Sb1 F3 89.6(12) . .
F6 Sb1 F1 174.2(10) . .
F4 Sb1 F1 88.6(12) . .
F2 Sb1 F1 91.0(10) . .
F3 Sb1 F1 86.6(12) . .
F6 Sb1 F5 85.3(9) . .
F4 Sb1 F5 89.8(11) . .
F2 Sb1 F5 178.6(12) . .
F3 Sb1 F5 89.0(11) . .
F1 Sb1 F5 88.9(9) . .
N16 Ni1 N17 92.4(3) . .
N16 Ni1 N4 174.8(3) . .
N17 Ni1 N4 89.7(3) . .
N16 Ni1 N7 86.2(3) . .
N17 Ni1 N7 176.8(3) . .
N4 Ni1 N7 91.8(3) . .
N16 Ni1 N3 96.3(3) . .
N17 Ni1 N3 93.9(3) . .
N4 Ni1 N3 78.8(3) . .
N7 Ni1 N3 89.1(3) . .
N16 Ni1 N11 92.9(3) . .
N17 Ni1 N11 97.8(3) . .
N4 Ni1 N11 91.5(3) . .
N7 Ni1 N11 79.4(3) . .
N3 Ni1 N11 164.8(3) . .
N19 Ni2 N6 94.2(3) . .
N19 Ni2 N18 92.4(3) . .
N6 Ni2 N18 98.5(3) . .
N19 Ni2 N13 177.4(3) . .
N6 Ni2 N13 88.4(3) . .
N18 Ni2 N13 86.9(3) . .
N19 Ni2 N14 99.1(3) . .
N6 Ni2 N14 162.0(3) . .
N18 Ni2 N14 92.9(3) . .
N13 Ni2 N14 78.4(3) . .
N19 Ni2 N1 89.6(3) . .
N6 Ni2 N1 78.3(2) . .
N18 Ni2 N1 176.4(3) . .
N13 Ni2 N1 91.2(2) . .
N14 Ni2 N1 89.7(2) . .
N20 Ni3 N20 90.5(6) 2_655 .
N20 Ni3 N9 177.0(4) 2_655 .
N20 Ni3 N9 89.1(3) . .
N20 Ni3 N9 89.1(3) 2_655 2_655
N20 Ni3 N9 177.0(4) . 2_655
N9 Ni3 N9 91.5(4) . 2_655
N20 Ni3 N15 97.9(3) 2_655 .
N20 Ni3 N15 95.7(4) . .
N9 Ni3 N15 79.2(3) . .
N9 Ni3 N15 87.3(3) 2_655 .
N20 Ni3 N15 95.7(4) 2_655 2_655
N20 Ni3 N15 97.9(3) . 2_655
N9 Ni3 N15 87.3(3) . 2_655
N9 Ni3 N15 79.2(3) 2_655 2_655
N15 Ni3 N15 160.7(4) . 2_655
C7 N1 N2 120.7(6) . .
C7 N1 Ni2 115.4(5) . .
N2 N1 Ni2 123.5(5) . .
N1 N2 C1 115.2(6) . .
C6 N3 C2 120.1(7) . .
C6 N3 Ni1 126.0(6) . .
C2 N3 Ni1 113.1(5) . .
C1 N4 N5 121.1(6) . .
C1 N4 Ni1 114.4(5) . .
N5 N4 Ni1 124.3(5) . .
C7 N5 N4 113.8(6) . .
C12 N6 C8 116.2(7) . .
C12 N6 Ni2 126.3(6) . .
C8 N6 Ni2 117.3(5) . .
N8 N7 C14 120.3(7) . .
N8 N7 Ni1 124.8(5) . .
C14 N7 Ni1 113.6(5) . .
C13 N8 N7 116.6(6) . .
N10 N9 C13 120.5(7) . .
N10 N9 Ni3 124.8(5) . .
C13 N9 Ni3 114.4(5) . .
N9 N10 C14 114.7(6) . .
C19 N11 C15 119.7(8) . .
C19 N11 Ni1 126.1(7) . .
C15 N11 Ni1 113.9(5) . .
C20 N12 N13 115.8(6) 2_655 .
N12 N13 C20 118.1(7) . .
N12 N13 Ni2 126.1(5) . .
C20 N13 Ni2 115.2(5) . .
C21 N14 C25 119.2(7) . .
C21 N14 Ni2 115.4(6) . .
C25 N14 Ni2 124.2(6) . .
C26 N15 C30 121.4(8) . .
C26 N15 Ni3 113.9(5) . .
C30 N15 Ni3 123.3(7) . .
N4 C1 N2 123.0(7) . .
N4 C1 C2 117.9(7) . .
N2 C1 C2 119.0(7) . .
C3 C2 N3 122.2(8) . .
C3 C2 C1 122.6(8) . .
N3 C2 C1 115.2(7) . .
C2 C3 C4 119.0(10) . .
C5 C4 C3 115.6(10) . .
C6 C5 C4 119.7(9) . .
N3 C6 C5 123.2(9) . .
N1 C7 N5 126.1(7) . .
N1 C7 C8 117.2(7) . .
N5 C7 C8 116.6(7) . .
C9 C8 N6 124.5(8) . .
C9 C8 C7 124.3(8) . .
N6 C8 C7 111.2(7) . .
C8 C9 C10 119.9(9) . .
C11 C10 C9 117.5(9) . .
C10 C11 C12 120.0(8) . .
N6 C12 C11 121.9(9) . .
N8 C13 N9 124.2(7) . .
N8 C13 C26 121.8(7) . .
N9 C13 C26 114.0(7) . .
N10 C14 N7 123.6(6) . .
N10 C14 C15 119.8(7) . .
N7 C14 C15 116.6(7) . .
N11 C15 C16 122.0(8) . .
N11 C15 C14 115.4(7) . .
C16 C15 C14 122.5(8) . .
C15 C16 C17 118.1(10) . .
C18 C17 C16 119.1(9) . .
C17 C18 C19 119.0(9) . .
N11 C19 C18 122.0(10) . .
N12 C20 N13 126.0(7) 2_655 .
N12 C20 C21 118.7(6) 2_655 .
N13 C20 C21 115.3(7) . .
N14 C21 C22 121.8(8) . .
N14 C21 C20 114.4(7) . .
C22 C21 C20 123.5(8) . .
C23 C22 C21 118.3(10) . .
C22 C23 C24 120.9(9) . .
C25 C24 C23 117.5(9) . .
N14 C25 C24 122.0(10) . .
N15 C26 C27 123.5(8) . .
N15 C26 C13 117.0(7) . .
C27 C26 C13 119.4(8) . .
C28 C27 C26 115.6(10) . .
C29 C28 C27 121.0(9) . .
C28 C29 C30 120.5(9) . .
N15 C30 C29 117.9(10) . .
C31 N16 Ni1 172.8(9) . .
N16 C31 C32 175.5(13) . .
C33 N17 Ni1 169.1(9) . .
N17 C33 C34 174.9(13) . .
C35 N18 Ni2 175.2(7) . .
N18 C35 C36 175.8(10) . .
C37 N19 Ni2 175.0(8) . .
N19 C37 C38 176.1(12) . .
C39 N20 Ni3 163.5(13) . .
N20 C39 C40 177(2) . .
N42 C41 C42 164(3) . .
F4A Sb1A F5A 99.0(14) . .
F4A Sb1A F6A 92.6(15) . .
F5A Sb1A F6A 90.7(11) . .
F4A Sb1A F1A 97.5(15) . .
F5A Sb1A F1A 92.6(12) . .
F6A Sb1A F1A 168.8(16) . .
F4A Sb1A F2A 91.1(16) . .
F5A Sb1A F2A 169.9(14) . .
F6A Sb1A F2A 89.5(13) . .
F1A Sb1A F2A 85.4(13) . .
F4A Sb1A F3A 173.9(14) . .
F5A Sb1A F3A 86.6(12) . .
F6A Sb1A F3A 84.8(15) . .
F1A Sb1A F3A 84.7(14) . .
F2A Sb1A F3A 83.4(14) . .
F19A Sb4A F20A 92.0(4) . .
F19A Sb4A F24A 92.7(5) . .
F20A Sb4A F24A 95.5(5) . .
F19A Sb4A F23A 176.5(5) . .
F20A Sb4A F23A 89.0(5) . .
F24A Sb4A F23A 83.9(6) . .
F19A Sb4A F22A 82.9(6) . .
F20A Sb4A F22A 174.2(6) . .
F24A Sb4A F22A 87.7(7) . .
F23A Sb4A F22A 96.2(6) . .
F19A Sb4A F21A 94.6(6) . .
F20A Sb4A F21A 93.9(5) . .
F24A Sb4A F21A 167.8(5) . .
F23A Sb4A F21A 88.6(6) . .
F22A Sb4A F21A 83.6(7) . .
F10A Sb2A F12A 93.6(9) . .
F10A Sb2A F7A 92.9(9) . .
F12A Sb2A F7A 173.5(8) . .
F10A Sb2A F8A 91.7(9) . .
F12A Sb2A F8A 90.3(8) . .
F7A Sb2A F8A 89.3(7) . .
F10A Sb2A F11A 86.1(10) . .
F12A Sb2A F11A 91.8(9) . .
F7A Sb2A F11A 88.9(9) . .
F8A Sb2A F11A 177.1(10) . .
F10A Sb2A F9A 175.8(10) . .
F12A Sb2A F9A 90.5(9) . .
F7A Sb2A F9A 82.9(8) . .
F8A Sb2A F9A 87.5(7) . .
F11A Sb2A F9A 94.6(9) . .
F29 Sb5 F30A 91.8(8) . .
F29 Sb5 F28 90.8(13) . .
F30A Sb5 F28 90.5(11) . .
F29 Sb5 F26 93.2(10) . .
F30A Sb5 F26 88.9(7) . .
F28 Sb5 F26 175.9(13) . .
F29 Sb5 F25 92.0(8) . .
F30A Sb5 F25 176.2(7) . .
F28 Sb5 F25 89.0(11) . .
F26 Sb5 F25 91.3(6) . .
F29 Sb5 F27 179.0(9) . .
F30A Sb5 F27 89.3(7) . .
F28 Sb5 F27 89.0(12) . .
F26 Sb5 F27 86.9(8) . .
F25 Sb5 F27 87.0(7) . .
F28A Sb5A F26A 172.4(7) . .
F28A Sb5A F30 85.3(7) . .
F26A Sb5A F30 87.5(8) . .
F28A Sb5A F25A 92.5(7) . .
F26A Sb5A F25A 94.8(8) . .
F30 Sb5A F25A 177.5(9) . .
F28A Sb5A F27A 92.1(9) . .
F26A Sb5A F27A 90.4(10) . .
F30 Sb5A F27A 90.7(9) . .
F25A Sb5A F27A 88.3(8) . .
F28A Sb5A F29A 88.3(7) . .
F26A Sb5A F29A 89.4(8) . .
F30 Sb5A F29A 91.2(7) . .
F25A Sb5A F29A 89.9(7) . .
F27A Sb5A F29A 178.1(8) . .
F14A Sb3A F18A 100.2(11) . .
F14A Sb3A F15A 101.0(11) . .
F18A Sb3A F15A 93.0(11) . .
F14A Sb3A F16A 167.2(11) . .
F18A Sb3A F16A 91.5(11) . .
F15A Sb3A F16A 83.4(10) . .
F14A Sb3A F17A 94.9(11) . .
F18A Sb3A F17A 90.5(10) . .
F15A Sb3A F17A 162.8(12) . .
F16A Sb3A F17A 79.7(10) . .
F14A Sb3A F13A 84.7(10) . .
F18A Sb3A F13A 174.7(11) . .
F15A Sb3A F13A 87.9(10) . .
F16A Sb3A F13A 83.4(10) . .
F17A Sb3A F13A 87.2(10) . .
N43 C43 C44 161.8(12) . .
Sb3E Sb3B F36 77.7(10) . .
Sb3E Sb3B F37 127.9(11) . .
F36 Sb3B F37 75.5(14) . .
Sb3E Sb3B F35 65.6(7) . .
F36 Sb3B F35 114.7(11) . .
F37 Sb3B F35 86.6(13) . .
Sb3E Sb3B F36 49.5(7) . 2_755
F36 Sb3B F36 101.4(13) . 2_755
F37 Sb3B F36 176.6(12) . 2_755
F35 Sb3B F36 93.6(9) . 2_755
F35 F35 Sb3E 68.3(5) 2_755 .
F35 F35 Sb3B 99.5(5) 2_755 .
Sb3E F35 Sb3B 32.6(3) . .
Sb3B F36 Sb3E 37.6(6) . .
Sb3B F36 Sb3B 64.6(10) . 2_755
Sb3E F36 Sb3B 28.4(5) . 2_755
Sb3B F37 Sb3E 20.0(5) . .
Sb3B Sb3E Sb3B 155.1(10) . 2_755
Sb3B Sb3E F36 102.1(9) . 2_755
Sb3B Sb3E F36 64.7(8) 2_755 2_755
Sb3B Sb3E F36 64.7(8) . .
Sb3B Sb3E F36 102.1(9) 2_755 .
F36 Sb3E F36 119.2(19) 2_755 .
Sb3B Sb3E F35 123.0(8) . 2_755
Sb3B Sb3E F35 81.8(7) 2_755 2_755
F36 Sb3E F35 116.5(11) 2_755 2_755
F36 Sb3E F35 119.5(11) . 2_755
Sb3B Sb3E F35 81.8(7) . .
Sb3B Sb3E F35 123.0(8) 2_755 .
F36 Sb3E F35 119.5(11) 2_755 .
F36 Sb3E F35 116.5(11) . .
F35 Sb3E F35 43.5(10) 2_755 .
Sb3B Sb3E F37 152.7(7) . 2_755
Sb3B Sb3E F37 32.1(7) 2_755 2_755
F36 Sb3E F37 53.2(11) 2_755 2_755
F36 Sb3E F37 134.1(11) . 2_755
F35 Sb3E F37 69.5(10) 2_755 2_755
F35 Sb3E F37 99.9(10) . 2_755
Sb3B Sb3E F37 32.1(7) . .
Sb3B Sb3E F37 152.7(7) 2_755 .
F36 Sb3E F37 134.1(11) 2_755 .
F36 Sb3E F37 53.2(11) . .
F35 Sb3E F37 99.9(10) 2_755 .
F35 Sb3E F37 69.5(10) . .
F37 Sb3E F37 169.0(15) 2_755 .

loop_
_geom_bond_atom_site_label_1
_geom_bond_atom_site_label_2
_geom_bond_distance
_geom_bond_site_symmetry_2
Sb4 F24 1.799(19) .
Sb4 F19 1.797(15) .
Sb4 F22 1.818(8) .
Sb4 F20 1.820(18) .
Sb4 F21 1.848(11) .
Sb4 F23 1.861(10) .
F23A Sb4A 1.844(12) .
F20A Sb4A 1.828(8) .
Sb2 F12 1.803(12) .
Sb2 F8 1.837(15) .
Sb2 F10 1.853(9) .
Sb2 F9 1.873(9) .
Sb2 F7 1.881(13) .
Sb2 F11 1.884(12) .
Sb3 F13 1.706(19) .
Sb3 F15 1.807(19) .
Sb3 F16 1.81(2) .
Sb3 F18 1.901(19) .
Sb3 F14 1.927(19) .
Sb3 F17 1.938(19) .
F25 Sb5 1.881(11) .
F28 Sb5 1.84(3) .
F29 Sb5 1.81(2) .
F26 Sb5 1.857(13) .
F27 Sb5 1.888(16) .
F30 Sb5A 1.846(18) .
Sb1 F6 1.803(17) .
Sb1 F4 1.82(2) .
Sb1 F2 1.823(19) .
Sb1 F3 1.86(2) .
Sb1 F1 1.875(19) .
Sb1 F5 1.89(2) .
Ni1 N16 2.039(7) .
Ni1 N17 2.058(9) .
Ni1 N4 2.067(6) .
Ni1 N7 2.078(7) .
Ni1 N3 2.085(7) .
Ni1 N11 2.098(7) .
Ni2 N19 2.026(9) .
Ni2 N6 2.055(6) .
Ni2 N18 2.057(7) .
Ni2 N13 2.068(7) .
Ni2 N14 2.079(7) .
Ni2 N1 2.088(6) .
Ni3 N20 2.009(9) 2_655
Ni3 N20 2.009(9) .
Ni3 N9 2.078(7) .
Ni3 N9 2.078(7) 2_655
Ni3 N15 2.101(7) .
Ni3 N15 2.101(7) 2_655
N1 C7 1.290(9) .
N1 N2 1.318(9) .
N2 C1 1.368(11) .
N3 C6 1.317(11) .
N3 C2 1.362(11) .
N4 C1 1.307(10) .
N4 N5 1.348(9) .
N5 C7 1.331(10) .
N6 C12 1.329(11) .
N6 C8 1.361(11) .
N7 N8 1.322(8) .
N7 C14 1.355(10) .
N8 C13 1.280(11) .
N9 N10 1.305(8) .
N9 C13 1.390(10) .
N10 C14 1.357(11) .
N11 C19 1.277(11) .
N11 C15 1.352(12) .
N12 C20 1.319(11) 2_655
N12 N13 1.336(9) .
N13 C20 1.349(9) .
N14 C21 1.344(12) .
N14 C25 1.358(12) .
N15 C26 1.327(11) .
N15 C30 1.354(10) .
C1 C2 1.437(11) .
C2 C3 1.366(13) .
C3 C4 1.464(14) .
C4 C5 1.437(17) .
C5 C6 1.369(14) .
C7 C8 1.525(11) .
C8 C9 1.327(12) .
C9 C10 1.378(13) .
C10 C11 1.365(15) .
C11 C12 1.399(13) .
C13 C26 1.481(11) .
C14 C15 1.468(10) .
C15 C16 1.372(13) .
C16 C17 1.371(13) .
C17 C18 1.370(16) .
C18 C19 1.393(15) .
C20 N12 1.319(11) 2_655
C20 C21 1.476(12) .
C21 C22 1.397(12) .
C22 C23 1.362(15) .
C23 C24 1.405(17) .
C24 C25 1.384(13) .
C26 C27 1.396(12) .
C27 C28 1.366(13) .
C28 C29 1.397(16) .
C29 C30 1.379(14) .
N16 C31 1.124(12) .
C31 C32 1.521(14) .
N17 C33 1.104(14) .
C33 C34 1.540(19) .
N18 C35 1.086(11) .
C35 C36 1.484(12) .
N19 C37 1.154(14) .
C37 C38 1.398(17) .
N20 C39 1.13(2) .
C39 C40 1.59(3) .
N42 C41 1.180(14) .
C41 C42 1.427(15) .
Sb1A F4A 1.49(2) .
Sb1A F5A 1.575(17) .
Sb1A F6A 1.61(2) .
Sb1A F1A 1.63(2) .
Sb1A F2A 1.67(2) .
Sb1A F3A 1.69(2) .
Sb4A F19A 1.825(10) .
Sb4A F24A 1.842(11) .
Sb4A F22A 1.861(16) .
Sb4A F21A 1.926(15) .
Sb2A F10A 1.769(15) .
Sb2A F12A 1.821(17) .
Sb2A F7A 1.878(17) .
Sb2A F8A 1.871(14) .
Sb2A F11A 1.902(16) .
Sb2A F9A 1.906(17) .
Sb5 F30A 1.829(13) .
Sb5A F28A 1.766(12) .
Sb5A F26A 1.788(18) .
Sb5A F25A 1.846(17) .
Sb5A F27A 1.863(16) .
Sb5A F29A 1.873(13) .
Sb3A F14A 1.69(2) .
Sb3A F18A 1.78(2) .
Sb3A F15A 1.864(19) .
Sb3A F16A 1.89(2) .
Sb3A F17A 1.90(2) .
Sb3A F13A 1.95(2) .
N43 C43 1.147(7) .
C44 C43 1.423(7) .
Sb3B Sb3E 1.091(4) .
Sb3B F36 1.62(3) .
Sb3B F37 1.69(3) .
Sb3B F35 2.003(19) .
Sb3B F36 2.24(3) 2_755
F35 F35 1.36(3) 2_755
F35 Sb3E 1.843(19) .
F36 Sb3E 1.75(3) .
F36 Sb3B 2.24(3) 2_755
F37 Sb3E 2.51(3) .
Sb3E Sb3B 1.091(4) 2_755
Sb3E F36 1.75(3) 2_755
Sb3E F35 1.843(19) 2_755
Sb3E F37 2.51(3) 2_755
